data_2107163
loop_
_publ_author_name
'Leclerc, B.'
'Bailly, M.'

_publ_section_title
;
 Structure cristalline du sulfure de thallium: Tl4 S3
;
_journal_name_full 'Acta Crystallographica B (24,1968-38,1982)'
_journal_page_first 2334
_journal_page_last 2334
_journal_volume 29
_journal_year 1973
_chemical_formula_sum 'S3 Tl4'
_chemical_name_systematic 'Tl4 S3'
_space_group_IT_number 14
_symmetry_space_group_name_Hall '-P 2yab'
_symmetry_space_group_name_H-M 'P 1 21/a 1'
_cell_angle_alpha 90
_cell_angle_beta 103.99
_cell_angle_gamma 90
_cell_formula_units_Z 4
_cell_length_a 7.972
_cell_length_b 13.03
_cell_length_c 7.757
_cell_volume 781.859
_citation_journal_id_ASTM ACBCAR
_cod_data_source_file Leclerc_ACBCAR_1973_1789.cif
_cod_data_source_block S3Tl4
_cod_original_cell_volume 781.8591
_cod_original_sg_symbol_Hall '-P 2ybc (z,y,-x)'
_cod_database_code 2107163

loop_
_symmetry_equiv_pos_as_xyz
x,y,z
-x+1/2,y+1/2,-z
-x,-y,-z
x-1/2,-y-1/2,z

loop_
_atom_site_label
_atom_site_type_symbol
_atom_site_fract_x
_atom_site_fract_y
_atom_site_fract_z
_atom_site_occupancy
_atom_site_U_iso_or_equiv
S3 S 0.53 0.045 0.784 1 0.0
Tl3 Tl 0.2926 0.4426 0.1155 1 0.0
Tl2 Tl 0.4121 0.1866 0.1274 1 0.0
S2 S 0.231 0.254 0.46 1 0.0
Tl4 Tl 0.7142 0.5 0.4433 1 0.0
S1 S 0.06 0.143 0.917 1 0.0
Tl1 Tl 0.532 0.2309 0.665 1 0.0
